data_1533321
loop_
_publ_author_name
'Chandra, A.'
'Pandey, D.'

_publ_section_title
;
 Evolution of crystallographic phases in the system (Pb1-x Cax) Ti O3: a
 Rietveld study
;
_journal_name_full 'Journal of Materials Research'
_journal_page_first 407
_journal_page_last 414
_journal_volume 18
_journal_year 2003
_chemical_formula_sum 'Ca0.42 O3 Pb0.58 Ti'
_chemical_name_systematic '(Pb0.58 Ca0.42) (Ti O3)'
_space_group_IT_number 99
_symmetry_space_group_name_Hall 'P 4 -2'
_symmetry_space_group_name_H-M 'P 4 m m'
_cell_angle_alpha 90
_cell_angle_beta 90
_cell_angle_gamma 90
_cell_formula_units_Z 1
_cell_length_a 3.88
_cell_length_b 3.88
_cell_length_c 3.95
_cell_volume 59.465
_citation_journal_id_ASTM JMREEE
_cod_data_source_file Chandra_JMREEE_2003_432.cif
_cod_data_source_block Ca0.42O3Pb0.58Ti1
_cod_original_cell_volume 59.46489
_cod_original_formula_sum 'Ca0.42 O3 Pb0.58 Ti1'
_cod_database_code 1533321

loop_
_symmetry_equiv_pos_as_xyz
x,y,z
-y,x,z
-x,-y,z
y,-x,z
-x,y,z
-y,-x,z
x,-y,z
y,x,z

loop_
_atom_site_label
_atom_site_type_symbol
_atom_site_fract_x
_atom_site_fract_y
_atom_site_fract_z
_atom_site_occupancy
_atom_site_U_iso_or_equiv
O2 O-2 0.5 0 0.465 1 0.0
Ti1 Ti+4 0.5 0.5 0.487 1 0.0
O1 O-2 0.5 0.5 0.175 1 0.0
Pb1 Pb+2 0 0 0 0.58 0.0
Ca1 Ca+2 0 0 0 0.42 0.0
